data_4026897
loop_
_publ_author_name
'Juraj Galeta'
'Milan Pot\'a\<cek'

_publ_section_title
;
 Substituted Diazatetracyclo[4.4.0.13,10.15,8]dodecanes as Stable Caged
 Proton Sponges
;
_journal_name_full 'Journal of Organic Chemistry'
_journal_page_first 1010
_journal_page_last 1017
_journal_paper_doi 10.1021/jo202235f
_journal_volume 77
_journal_year 2012
_chemical_formula_sum 'C38 H54 N4 O2'
_chemical_formula_weight 598.85
_chemical_name_systematic
; 
 ? 
;
_space_group_IT_number 14
_symmetry_cell_setting monoclinic
_symmetry_space_group_name_Hall '-P 2yn'
_symmetry_space_group_name_H-M 'P 1 21/n 1'
_atom_sites_solution_hydrogens geom
_atom_sites_solution_primary direct
_atom_sites_solution_secondary difmap
_audit_creation_method SHELXL-97
_cell_angle_alpha 90.00
_cell_angle_beta 90.039(5)
_cell_angle_gamma 90.00
_cell_formula_units_Z 4
_cell_length_a 11.9253(7)
_cell_length_b 20.4021(12)
_cell_length_c 13.3450(8)
_cell_measurement_reflns_used 3748
_cell_measurement_temperature 120(2)
_cell_measurement_theta_max 27.6316
_cell_measurement_theta_min 2.9880
_cell_volume 3246.9(3)
_computing_cell_refinement 'CrysAlis RED (Oxford Diffraction Ltd, 2009)'
_computing_data_collection 'CrysAlis CCD (Oxford Diffraction Ltd, 2009)'
_computing_data_reduction 'CrysAlis RED (Oxford Diffraction Ltd, 2009)'
_computing_structure_refinement 'SHELXL-97 (Sheldrick, 1997)'
_computing_structure_solution 'SHELXS-97 (Sheldrick, 1990)'
_diffrn_ambient_temperature 120(2)
_diffrn_detector_area_resol_mean 8.4353
_diffrn_measured_fraction_theta_full 0.998
_diffrn_measured_fraction_theta_max 0.998
_diffrn_measurement_device_type 'Xcalibur, Sapphire2, large Be window'
_diffrn_measurement_method '\w scan'
_diffrn_radiation_monochromator graphite
_diffrn_radiation_source 'Enhance (Mo) x-ray Source'
_diffrn_radiation_type MoK\a
_diffrn_radiation_wavelength 0.71073
_diffrn_reflns_av_R_equivalents 0.0335
_diffrn_reflns_av_sigmaI/netI 0.1294
_diffrn_reflns_limit_h_max 14
_diffrn_reflns_limit_h_min -14
_diffrn_reflns_limit_k_max 24
_diffrn_reflns_limit_k_min -24
_diffrn_reflns_limit_l_max 15
_diffrn_reflns_limit_l_min -15
_diffrn_reflns_number 14308
_diffrn_reflns_theta_full 25.00
_diffrn_reflns_theta_max 25.00
_diffrn_reflns_theta_min 3.04
_diffrn_standards_number 0
_exptl_absorpt_coefficient_mu 0.076
_exptl_absorpt_correction_T_max 1.00000
_exptl_absorpt_correction_T_min 0.97332
_exptl_absorpt_correction_type multi-scan
_exptl_absorpt_process_details 'CrysAlis RED (Oxford Diffraction Ltd, 2009)'
_exptl_crystal_colour colourless
_exptl_crystal_density_diffrn 1.225
_exptl_crystal_F_000 1304
_exptl_crystal_size_max 0.40
_exptl_crystal_size_mid 0.40
_exptl_crystal_size_min 0.20
_refine_diff_density_max 0.188
_refine_diff_density_min -0.154
_refine_diff_density_rms 0.034
_refine_ls_extinction_method none
_refine_ls_goodness_of_fit_ref 0.719
_refine_ls_hydrogen_treatment constr
_refine_ls_matrix_type full
_refine_ls_number_parameters 397
_refine_ls_number_reflns 5712
_refine_ls_number_restraints 0
_refine_ls_restrained_S_all 0.719
_refine_ls_R_factor_all 0.0910
_refine_ls_R_factor_gt 0.0370
_refine_ls_shift/su_max 0.001
_refine_ls_shift/su_mean 0.000
_refine_ls_structure_factor_coef Fsqd
_refine_ls_weighting_details 'calc w=1/[\s^2^(Fo^2^)+(0.0216P)^2^+0.0000P] where P=(Fo^2^+2Fc^2^)/3'
_refine_ls_weighting_scheme calc
_refine_ls_wR_factor_gt 0.0554
_refine_ls_wR_factor_ref 0.0595
_reflns_number_gt 2869
_reflns_number_total 5712
_reflns_threshold_expression >2sigma(I)
_cod_data_source_file jo202235f_si_002.cif
_cod_data_source_block gj661
_cod_database_code 4026897

loop_
_symmetry_equiv_pos_as_xyz
'x, y, z'
'-x+1/2, y+1/2, -z+1/2'
'-x, -y, -z'
'x-1/2, -y-1/2, z-1/2'

loop_
_atom_site_label
_atom_site_type_symbol
_atom_site_fract_x
_atom_site_fract_y
_atom_site_fract_z
_atom_site_U_iso_or_equiv
_atom_site_adp_type
_atom_site_occupancy
_atom_site_symmetry_multiplicity
_atom_site_calc_flag
_atom_site_refinement_flags
O1 O 0.59214(9) 1.15697(5) 0.10093(9) 0.0253(3) Uani 1 1 d .
O2 O 0.49451(10) 0.62231(6) 0.16347(9) 0.0337(4) Uani 1 1 d .
N1 N 0.96156(11) 0.91730(7) 0.20383(10) 0.0177(4) Uani 1 1 d .
N2 N 0.92740(11) 0.80529(6) 0.05765(10) 0.0184(4) Uani 1 1 d .
N3 N 0.66822(11) 1.02705(6) 0.15409(10) 0.0177(4) Uani 1 1 d .
N4 N 0.60743(11) 0.74362(7) 0.12702(10) 0.0194(4) Uani 1 1 d .
C1 C 0.76103(14) 0.91109(8) 0.16618(12) 0.0164(4) Uani 1 1 d .
C2 C 0.78337(14) 0.90451(8) 0.28346(12) 0.0171(4) Uani 1 1 d .
C3 C 0.90297(14) 0.87742(8) 0.27951(13) 0.0183(4) Uani 1 1 d .
H3 H 0.9403 0.8816 0.3463 0.022 Uiso 1 1 calc R
C4 C 0.90093(14) 0.80598(8) 0.24578(12) 0.0180(4) Uani 1 1 d .
H4A H 0.8589 0.7799 0.2957 0.022 Uiso 1 1 calc R
H4B H 0.9788 0.7891 0.2441 0.022 Uiso 1 1 calc R
C5 C 0.84710(13) 0.79591(8) 0.14185(12) 0.0181(4) Uani 1 1 d .
H5 H 0.8199 0.7496 0.1387 0.022 Uiso 1 1 calc R
C6 C 0.74503(14) 0.84168(8) 0.11366(12) 0.0162(4) Uani 1 1 d .
C7 C 0.76258(14) 0.84566(8) -0.00466(12) 0.0180(4) Uani 1 1 d .
C8 C 0.88860(14) 0.85762(8) -0.00727(13) 0.0192(5) Uani 1 1 d .
H8 H 0.9173 0.8504 -0.0768 0.023 Uiso 1 1 calc R
C9 C 0.91653(13) 0.92741(8) 0.02646(12) 0.0199(5) Uani 1 1 d .
H9A H 0.8819 0.9589 -0.0208 0.024 Uiso 1 1 calc R
H9B H 0.9988 0.9337 0.0237 0.024 Uiso 1 1 calc R
C10 C 0.87532(13) 0.94263(8) 0.13328(12) 0.0173(4) Uani 1 1 d .
H10 H 0.8700 0.9913 0.1414 0.021 Uiso 1 1 calc R
C11 C 0.78325(13) 0.97212(8) 0.33598(12) 0.0233(5) Uani 1 1 d .
H11A H 0.7067 0.9895 0.3375 0.035 Uiso 1 1 calc R
H11B H 0.8318 1.0024 0.2990 0.035 Uiso 1 1 calc R
H11C H 0.8112 0.9673 0.4046 0.035 Uiso 1 1 calc R
C12 C 0.70500(13) 0.86229(8) 0.34755(12) 0.0245(5) Uani 1 1 d .
H12A H 0.6296 0.8814 0.3472 0.037 Uiso 1 1 calc R
H12B H 0.7333 0.8607 0.4165 0.037 Uiso 1 1 calc R
H12C H 0.7020 0.8178 0.3200 0.037 Uiso 1 1 calc R
C13 C 0.73704(14) 0.77932(8) -0.05620(12) 0.0249(5) Uani 1 1 d .
H13A H 0.6561 0.7710 -0.0543 0.037 Uiso 1 1 calc R
H13B H 0.7766 0.7441 -0.0209 0.037 Uiso 1 1 calc R
H13C H 0.7623 0.7809 -0.1260 0.037 Uiso 1 1 calc R
C14 C 0.69589(13) 0.89632(8) -0.06443(12) 0.0236(5) Uani 1 1 d .
H14A H 0.6157 0.8864 -0.0596 0.035 Uiso 1 1 calc R
H14B H 0.7191 0.8949 -0.1348 0.035 Uiso 1 1 calc R
H14C H 0.7101 0.9401 -0.0372 0.035 Uiso 1 1 calc R
C15 C 0.65420(13) 0.95498(8) 0.15112(12) 0.0191(5) Uani 1 1 d .
H15A H 0.6206 0.9434 0.0856 0.023 Uiso 1 1 calc R
H15B H 0.5991 0.9428 0.2034 0.023 Uiso 1 1 calc R
C16 C 0.56640(13) 1.05645(8) 0.19681(12) 0.0207(5) Uani 1 1 d .
H16A H 0.5554 1.0398 0.2658 0.025 Uiso 1 1 calc R
H16B H 0.5006 1.0432 0.1563 0.025 Uiso 1 1 calc R
C17 C 0.57415(14) 1.13034(8) 0.19905(13) 0.0233(5) Uani 1 1 d .
H17A H 0.5039 1.1485 0.2271 0.028 Uiso 1 1 calc R
H17B H 0.6367 1.1436 0.2435 0.028 Uiso 1 1 calc R
C18 C 0.69142(14) 1.12926(8) 0.05984(13) 0.0239(5) Uani 1 1 d .
H18A H 0.7564 1.1419 0.1017 0.029 Uiso 1 1 calc R
H18B H 0.7035 1.1471 -0.0083 0.029 Uiso 1 1 calc R
C19 C 0.68456(14) 1.05518(8) 0.05436(12) 0.0214(5) Uani 1 1 d .
H19A H 0.6214 1.0423 0.0104 0.026 Uiso 1 1 calc R
H19B H 0.7545 1.0377 0.0248 0.026 Uiso 1 1 calc R
C20 C 0.62418(13) 0.81511(8) 0.13382(13) 0.0199(5) Uani 1 1 d .
H20A H 0.6015 0.8293 0.2018 0.024 Uiso 1 1 calc R
H20B H 0.5726 0.8364 0.0856 0.024 Uiso 1 1 calc R
C21 C 0.49773(14) 0.72881(8) 0.08286(13) 0.0233(5) Uani 1 1 d .
H21A H 0.4906 0.7509 0.0171 0.028 Uiso 1 1 calc R
H21B H 0.4374 0.7452 0.1272 0.028 Uiso 1 1 calc R
C22 C 0.48610(15) 0.65567(8) 0.06955(13) 0.0298(5) Uani 1 1 d .
H22A H 0.4126 0.6458 0.0384 0.036 Uiso 1 1 calc R
H22B H 0.5456 0.6397 0.0240 0.036 Uiso 1 1 calc R
C23 C 0.59936(15) 0.63755(8) 0.20920(14) 0.0326(5) Uani 1 1 d .
H23A H 0.6610 0.6207 0.1667 0.039 Uiso 1 1 calc R
H23B H 0.6041 0.6154 0.2750 0.039 Uiso 1 1 calc R
C24 C 0.61388(14) 0.71050(8) 0.22372(13) 0.0247(5) Uani 1 1 d .
H24A H 0.5545 0.7273 0.2686 0.030 Uiso 1 1 calc R
H24B H 0.6874 0.7194 0.2553 0.030 Uiso 1 1 calc R
C25 C 1.03644(14) 0.96871(8) 0.24272(13) 0.0237(5) Uani 1 1 d .
H25A H 0.9991 0.9913 0.2992 0.028 Uiso 1 1 calc R
H25B H 1.0500 1.0015 0.1894 0.028 Uiso 1 1 calc R
C26 C 1.14731(14) 0.94162(8) 0.27792(14) 0.0196(5) Uani 1 1 d .
C27 C 1.17397(15) 0.93757(8) 0.37862(13) 0.0268(5) Uani 1 1 d .
H27 H 1.1219 0.9526 0.4273 0.032 Uiso 1 1 calc R
C28 C 1.27611(15) 0.91175(9) 0.40920(14) 0.0336(5) Uani 1 1 d .
H28 H 1.2929 0.9086 0.4786 0.040 Uiso 1 1 calc R
C29 C 1.35328(15) 0.89069(9) 0.33957(16) 0.0358(6) Uani 1 1 d .
H29 H 1.4230 0.8729 0.3607 0.043 Uiso 1 1 calc R
C30 C 1.32845(16) 0.89558(9) 0.23904(15) 0.0340(6) Uani 1 1 d .
H30 H 1.3816 0.8817 0.1904 0.041 Uiso 1 1 calc R
C31 C 1.22659(15) 0.92054(8) 0.20907(14) 0.0290(5) Uani 1 1 d .
H31 H 1.2102 0.9234 0.1395 0.035 Uiso 1 1 calc R
C32 C 1.04613(13) 0.79580(8) 0.06997(13) 0.0244(5) Uani 1 1 d .
H32A H 1.0725 0.8232 0.1265 0.029 Uiso 1 1 calc R
H32B H 1.0849 0.8110 0.0087 0.029 Uiso 1 1 calc R
C33 C 1.07827(15) 0.72517(9) 0.08979(13) 0.0193(5) Uani 1 1 d .
C34 C 1.17580(15) 0.71047(10) 0.14139(13) 0.0264(5) Uani 1 1 d .
H34 H 1.2205 0.7451 0.1673 0.032 Uiso 1 1 calc R
C35 C 1.20976(15) 0.64584(10) 0.15612(13) 0.0311(5) Uani 1 1 d .
H35 H 1.2774 0.6367 0.1911 0.037 Uiso 1 1 calc R
C36 C 1.14452(16) 0.59490(10) 0.11957(13) 0.0298(5) Uani 1 1 d .
H36 H 1.1670 0.5507 0.1296 0.036 Uiso 1 1 calc R
C37 C 1.04686(16) 0.60893(9) 0.06863(13) 0.0270(5) Uani 1 1 d .
H37 H 1.0019 0.5742 0.0434 0.032 Uiso 1 1 calc R
C38 C 1.01358(15) 0.67368(9) 0.05392(12) 0.0227(5) Uani 1 1 d .
H38 H 0.9459 0.6827 0.0190 0.027 Uiso 1 1 calc R

loop_
_atom_site_aniso_label
_atom_site_aniso_U_11
_atom_site_aniso_U_22
_atom_site_aniso_U_33
_atom_site_aniso_U_23
_atom_site_aniso_U_13
_atom_site_aniso_U_12
O1 0.0279(8) 0.0228(8) 0.0253(8) 0.0033(7) 0.0062(6) 0.0058(6)
O2 0.0318(9) 0.0279(8) 0.0415(9) 0.0073(7) -0.0091(7) -0.0078(7)
N1 0.0169(8) 0.0189(9) 0.0172(9) 0.0038(8) -0.0026(7) -0.0053(8)
N2 0.0134(9) 0.0202(9) 0.0217(9) 0.0052(8) 0.0020(7) 0.0023(8)
N3 0.0215(9) 0.0137(9) 0.0180(9) 0.0032(7) 0.0048(7) 0.0029(8)
N4 0.0189(9) 0.0149(9) 0.0242(9) 0.0018(8) -0.0028(8) -0.0023(7)
C1 0.0174(10) 0.0141(11) 0.0178(11) 0.0025(9) -0.0007(9) -0.0002(9)
C2 0.0183(11) 0.0173(11) 0.0157(11) -0.0001(9) -0.0003(9) 0.0007(9)
C3 0.0198(11) 0.0197(11) 0.0154(11) 0.0030(9) -0.0039(9) -0.0008(9)
C4 0.0161(11) 0.0174(11) 0.0205(11) 0.0028(9) 0.0016(9) 0.0003(9)
C5 0.0194(11) 0.0143(11) 0.0205(11) 0.0017(9) 0.0020(9) -0.0001(9)
C6 0.0141(10) 0.0146(11) 0.0200(11) 0.0006(9) -0.0011(9) -0.0006(9)
C7 0.0195(11) 0.0185(11) 0.0159(11) -0.0013(9) -0.0011(9) 0.0023(9)
C8 0.0233(11) 0.0183(12) 0.0161(11) -0.0004(9) 0.0036(9) 0.0023(9)
C9 0.0183(11) 0.0195(11) 0.0219(11) 0.0039(9) 0.0041(9) 0.0006(9)
C10 0.0182(10) 0.0128(11) 0.0211(11) 0.0019(9) -0.0005(9) 0.0006(9)
C11 0.0236(11) 0.0258(12) 0.0204(11) 0.0005(10) 0.0007(9) 0.0023(10)
C12 0.0263(11) 0.0280(12) 0.0192(11) 0.0017(10) 0.0013(9) 0.0041(10)
C13 0.0251(12) 0.0263(12) 0.0232(11) -0.0017(10) 0.0032(10) 0.0014(10)
C14 0.0282(11) 0.0261(12) 0.0164(11) -0.0015(9) -0.0013(9) 0.0013(10)
C15 0.0212(11) 0.0163(11) 0.0198(11) 0.0024(9) 0.0026(9) -0.0005(9)
C16 0.0202(11) 0.0199(11) 0.0220(12) 0.0011(10) 0.0016(9) 0.0024(9)
C17 0.0254(12) 0.0223(12) 0.0223(12) 0.0003(10) 0.0036(9) 0.0020(10)
C18 0.0267(12) 0.0220(12) 0.0231(12) 0.0005(10) 0.0036(10) 0.0030(10)
C19 0.0247(11) 0.0187(12) 0.0209(12) 0.0004(10) 0.0022(9) 0.0028(10)
C20 0.0202(11) 0.0174(11) 0.0219(11) 0.0005(9) -0.0022(9) 0.0024(9)
C21 0.0203(11) 0.0232(12) 0.0263(12) 0.0011(10) -0.0018(10) -0.0024(10)
C22 0.0283(13) 0.0310(13) 0.0301(13) -0.0002(11) -0.0031(10) -0.0023(11)
C23 0.0330(13) 0.0225(12) 0.0423(13) 0.0056(11) -0.0117(11) -0.0049(11)
C24 0.0237(12) 0.0212(12) 0.0292(12) 0.0026(10) -0.0042(10) -0.0040(10)
C25 0.0256(11) 0.0200(11) 0.0256(12) 0.0034(10) 0.0006(10) -0.0026(10)
C26 0.0192(11) 0.0168(11) 0.0228(12) 0.0014(10) -0.0008(10) -0.0051(9)
C27 0.0249(12) 0.0294(13) 0.0263(13) 0.0029(10) 0.0019(10) -0.0034(10)
C28 0.0278(12) 0.0460(14) 0.0269(13) 0.0112(11) -0.0084(11) -0.0032(12)
C29 0.0206(12) 0.0427(15) 0.0441(15) 0.0116(12) -0.0060(11) 0.0015(11)
C30 0.0231(12) 0.0456(15) 0.0332(14) -0.0014(12) 0.0040(10) 0.0024(11)
C31 0.0257(12) 0.0372(13) 0.0241(12) 0.0017(11) -0.0004(10) -0.0022(11)
C32 0.0227(12) 0.0251(12) 0.0255(12) -0.0013(10) 0.0049(10) 0.0022(10)
C33 0.0189(11) 0.0233(12) 0.0159(11) 0.0004(10) 0.0055(9) 0.0026(10)
C34 0.0202(12) 0.0329(13) 0.0260(12) 0.0022(10) 0.0045(10) -0.0004(10)
C35 0.0244(13) 0.0441(15) 0.0247(12) 0.0099(12) 0.0056(10) 0.0079(12)
C36 0.0356(13) 0.0283(13) 0.0255(12) 0.0074(11) 0.0109(11) 0.0125(12)
C37 0.0330(13) 0.0241(13) 0.0238(12) 0.0002(10) 0.0050(10) 0.0033(11)
C38 0.0211(11) 0.0283(13) 0.0188(11) -0.0022(10) 0.0017(9) 0.0045(10)

loop_
_atom_type_symbol
_atom_type_description
_atom_type_scat_dispersion_real
_atom_type_scat_dispersion_imag
_atom_type_scat_source
C C 0.0033 0.0016 'International Tables Vol C Tables 4.2.6.8 and 6.1.1.4'
H H 0.0000 0.0000 'International Tables Vol C Tables 4.2.6.8 and 6.1.1.4'
N N 0.0061 0.0033 'International Tables Vol C Tables 4.2.6.8 and 6.1.1.4'
O O 0.0106 0.0060 'International Tables Vol C Tables 4.2.6.8 and 6.1.1.4'

loop_
_geom_angle_atom_site_label_1
_geom_angle_atom_site_label_2
_geom_angle_atom_site_label_3
_geom_angle
C18 O1 C17 109.06(13)
C23 O2 C22 109.42(13)
C25 N1 C3 116.09(13)
C25 N1 C10 113.27(13)
C3 N1 C10 107.33(12)
C32 N2 C8 118.75(13)
C32 N2 C5 122.00(14)
C8 N2 C5 109.89(13)
C19 N3 C16 107.67(13)
C19 N3 C15 112.37(13)
C16 N3 C15 108.81(12)
C24 N4 C21 107.86(13)
C24 N4 C20 113.37(13)
C21 N4 C20 110.45(13)
C15 C1 C10 115.79(13)
C15 C1 C6 110.74(14)
C10 C1 C6 110.20(13)
C15 C1 C2 108.00(13)
C10 C1 C2 99.47(13)
C6 C1 C2 112.18(13)
C3 C2 C12 112.64(14)
C3 C2 C11 109.80(14)
C12 C2 C11 104.33(13)
C3 C2 C1 98.74(13)
C12 C2 C1 119.61(14)
C11 C2 C1 111.69(13)
N1 C3 C4 109.44(13)
N1 C3 C2 105.45(13)
C4 C3 C2 109.91(14)
N1 C3 H3 110.6
C4 C3 H3 110.6
C2 C3 H3 110.6
C3 C4 C5 113.53(14)
C3 C4 H4A 108.9
C5 C4 H4A 108.9
C3 C4 H4B 108.9
C5 C4 H4B 108.9
H4A C4 H4B 107.7
N2 C5 C4 113.21(13)
N2 C5 C6 103.89(13)
C4 C5 C6 117.12(14)
N2 C5 H5 107.4
C4 C5 H5 107.4
C6 C5 H5 107.4
C20 C6 C5 117.67(13)
C20 C6 C1 110.06(13)
C5 C6 C1 109.21(14)
C20 C6 C7 108.04(14)
C5 C6 C7 99.46(13)
C1 C6 C7 112.01(13)
C8 C7 C14 113.14(14)
C8 C7 C13 108.88(14)
C14 C7 C13 104.90(13)
C8 C7 C6 99.26(14)
C14 C7 C6 118.85(14)
C13 C7 C6 111.67(14)
N2 C8 C7 100.54(13)
N2 C8 C9 116.11(14)
C7 C8 C9 110.91(14)
N2 C8 H8 109.6
C7 C8 H8 109.6
C9 C8 H8 109.6
C8 C9 C10 112.99(13)
C8 C9 H9A 109.0
C10 C9 H9A 109.0
C8 C9 H9B 109.0
C10 C9 H9B 109.0
H9A C9 H9B 107.8
N1 C10 C9 107.17(12)
N1 C10 C1 106.31(13)
C9 C10 C1 116.99(14)
N1 C10 H10 108.7
C9 C10 H10 108.7
C1 C10 H10 108.7
C2 C11 H11A 109.5
C2 C11 H11B 109.5
H11A C11 H11B 109.5
C2 C11 H11C 109.5
H11A C11 H11C 109.5
H11B C11 H11C 109.5
C2 C12 H12A 109.5
C2 C12 H12B 109.5
H12A C12 H12B 109.5
C2 C12 H12C 109.5
H12A C12 H12C 109.5
H12B C12 H12C 109.5
C7 C13 H13A 109.5
C7 C13 H13B 109.5
H13A C13 H13B 109.5
C7 C13 H13C 109.5
H13A C13 H13C 109.5
H13B C13 H13C 109.5
C7 C14 H14A 109.5
C7 C14 H14B 109.5
H14A C14 H14B 109.5
C7 C14 H14C 109.5
H14A C14 H14C 109.5
H14B C14 H14C 109.5
N3 C15 C1 118.12(13)
N3 C15 H15A 107.8
C1 C15 H15A 107.8
N3 C15 H15B 107.8
C1 C15 H15B 107.8
H15A C15 H15B 107.1
N3 C16 C17 111.37(14)
N3 C16 H16A 109.4
C17 C16 H16A 109.4
N3 C16 H16B 109.4
C17 C16 H16B 109.4
H16A C16 H16B 108.0
O1 C17 C16 111.67(13)
O1 C17 H17A 109.3
C16 C17 H17A 109.3
O1 C17 H17B 109.3
C16 C17 H17B 109.3
H17A C17 H17B 107.9
O1 C18 C19 111.72(14)
O1 C18 H18A 109.3
C19 C18 H18A 109.3
O1 C18 H18B 109.3
C19 C18 H18B 109.3
H18A C18 H18B 107.9
N3 C19 C18 110.77(13)
N3 C19 H19A 109.5
C18 C19 H19A 109.5
N3 C19 H19B 109.5
C18 C19 H19B 109.5
H19A C19 H19B 108.1
N4 C20 C6 117.20(13)
N4 C20 H20A 108.0
C6 C20 H20A 108.0
N4 C20 H20B 108.0
C6 C20 H20B 108.0
H20A C20 H20B 107.2
N4 C21 C22 109.45(14)
N4 C21 H21A 109.8
C22 C21 H21A 109.8
N4 C21 H21B 109.8
C22 C21 H21B 109.8
H21A C21 H21B 108.2
O2 C22 C21 111.17(14)
O2 C22 H22A 109.4
C21 C22 H22A 109.4
O2 C22 H22B 109.4
C21 C22 H22B 109.4
H22A C22 H22B 108.0
O2 C23 C24 111.74(15)
O2 C23 H23A 109.3
C24 C23 H23A 109.3
O2 C23 H23B 109.3
C24 C23 H23B 109.3
H23A C23 H23B 107.9
N4 C24 C23 109.69(14)
N4 C24 H24A 109.7
C23 C24 H24A 109.7
N4 C24 H24B 109.7
C23 C24 H24B 109.7
H24A C24 H24B 108.2
N1 C25 C26 112.36(14)
N1 C25 H25A 109.1
C26 C25 H25A 109.1
N1 C25 H25B 109.1
C26 C25 H25B 109.1
H25A C25 H25B 107.9
C27 C26 C31 117.95(18)
C27 C26 C25 121.71(16)
C31 C26 C25 120.34(16)
C26 C27 C28 120.62(18)
C26 C27 H27 119.7
C28 C27 H27 119.7
C29 C28 C27 120.45(18)
C29 C28 H28 119.8
C27 C28 H28 119.8
C28 C29 C30 119.43(19)
C28 C29 H29 120.3
C30 C29 H29 120.3
C31 C30 C29 119.93(18)
C31 C30 H30 120.0
C29 C30 H30 120.0
C30 C31 C26 121.61(18)
C30 C31 H31 119.2
C26 C31 H31 119.2
N2 C32 C33 113.40(14)
N2 C32 H32A 108.9
C33 C32 H32A 108.9
N2 C32 H32B 108.9
C33 C32 H32B 108.9
H32A C32 H32B 107.7
C34 C33 C38 118.30(17)
C34 C33 C32 120.37(17)
C38 C33 C32 121.29(17)
C33 C34 C35 121.29(18)
C33 C34 H34 119.4
C35 C34 H34 119.4
C36 C35 C34 119.78(18)
C36 C35 H35 120.1
C34 C35 H35 120.1
C37 C36 C35 119.44(18)
C37 C36 H36 120.3
C35 C36 H36 120.3
C36 C37 C38 120.47(19)
C36 C37 H37 119.8
C38 C37 H37 119.8
C33 C38 C37 120.71(17)
C33 C38 H38 119.6
C37 C38 H38 119.6

loop_
_geom_bond_atom_site_label_1
_geom_bond_atom_site_label_2
_geom_bond_distance
O1 C18 1.4223(16)
O1 C17 1.4339(17)
O2 C23 1.4253(18)
O2 C22 1.4297(18)
N1 C25 1.4717(18)
N1 C3 1.4735(17)
N1 C10 1.4864(18)
N2 C32 1.4383(18)
N2 C8 1.4505(18)
N2 C5 1.4892(18)
N3 C19 1.4625(17)
N3 C16 1.4697(17)
N3 C15 1.4805(18)
N4 C24 1.4587(18)
N4 C21 1.4659(19)
N4 C20 1.4749(18)
C1 C15 1.570(2)
C1 C10 1.570(2)
C1 C6 1.592(2)
C1 C2 1.593(2)
C2 C3 1.530(2)
C2 C12 1.5324(19)
C2 C11 1.547(2)
C3 C4 1.5256(19)
C3 H3 1.0000
C4 C5 1.542(2)
C4 H4A 0.9900
C4 H4B 0.9900
C5 C6 1.579(2)
C5 H5 1.0000
C6 C20 1.563(2)
C6 C7 1.595(2)
C7 C8 1.523(2)
C7 C14 1.528(2)
C7 C13 1.548(2)
C8 C9 1.530(2)
C8 H8 1.0000
C9 C10 1.5398(19)
C9 H9A 0.9900
C9 H9B 0.9900
C10 H10 1.0000
C11 H11A 0.9800
C11 H11B 0.9800
C11 H11C 0.9800
C12 H12A 0.9800
C12 H12B 0.9800
C12 H12C 0.9800
C13 H13A 0.9800
C13 H13B 0.9800
C13 H13C 0.9800
C14 H14A 0.9800
C14 H14B 0.9800
C14 H14C 0.9800
C15 H15A 0.9900
C15 H15B 0.9900
C16 C17 1.511(2)
C16 H16A 0.9900
C16 H16B 0.9900
C17 H17A 0.9900
C17 H17B 0.9900
C18 C19 1.5154(19)
C18 H18A 0.9900
C18 H18B 0.9900
C19 H19A 0.9900
C19 H19B 0.9900
C20 H20A 0.9900
C20 H20B 0.9900
C21 C22 1.509(2)
C21 H21A 0.9900
C21 H21B 0.9900
C22 H22A 0.9900
C22 H22B 0.9900
C23 C24 1.511(2)
C23 H23A 0.9900
C23 H23B 0.9900
C24 H24A 0.9900
C24 H24B 0.9900
C25 C26 1.508(2)
C25 H25A 0.9900
C25 H25B 0.9900
C26 C27 1.383(2)
C26 C31 1.387(2)
C27 C28 1.388(2)
C27 H27 0.9500
C28 C29 1.377(2)
C28 H28 0.9500
C29 C30 1.377(2)
C29 H29 0.9500
C30 C31 1.376(2)
C30 H30 0.9500
C31 H31 0.9500
C32 C33 1.514(2)
C32 H32A 0.9900
C32 H32B 0.9900
C33 C34 1.384(2)
C33 C38 1.388(2)
C34 C35 1.393(2)
C34 H34 0.9500
C35 C36 1.387(2)
C35 H35 0.9500
C36 C37 1.378(2)
C36 H36 0.9500
C37 C38 1.393(2)
C37 H37 0.9500
C38 H38 0.9500

loop_
_geom_torsion_atom_site_label_1
_geom_torsion_atom_site_label_2
_geom_torsion_atom_site_label_3
_geom_torsion_atom_site_label_4
_geom_torsion
C15 C1 C2 C3 -165.66(12)
C10 C1 C2 C3 -44.47(14)
C6 C1 C2 C3 72.02(16)
C15 C1 C2 C12 71.97(18)
C10 C1 C2 C12 -166.83(14)
C6 C1 C2 C12 -50.3(2)
C15 C1 C2 C11 -50.20(17)
C10 C1 C2 C11 71.00(16)
C6 C1 C2 C11 -172.51(13)
C25 N1 C3 C4 -139.92(14)
C10 N1 C3 C4 92.24(15)
C25 N1 C3 C2 101.90(15)
C10 N1 C3 C2 -25.94(16)
C12 C2 C3 N1 171.63(13)
C11 C2 C3 N1 -72.58(16)
C1 C2 C3 N1 44.35(15)
C12 C2 C3 C4 53.76(18)
C11 C2 C3 C4 169.55(13)
C1 C2 C3 C4 -73.52(15)
N1 C3 C4 C5 -56.39(18)
C2 C3 C4 C5 58.98(18)
C32 N2 C5 C4 25.6(2)
C8 N2 C5 C4 -120.42(15)
C32 N2 C5 C6 153.69(14)
C8 N2 C5 C6 7.68(16)
C3 C4 C5 N2 85.39(17)
C3 C4 C5 C6 -35.5(2)
N2 C5 C6 C20 139.77(14)
C4 C5 C6 C20 -94.59(18)
N2 C5 C6 C1 -93.87(14)
C4 C5 C6 C1 31.77(19)
N2 C5 C6 C7 23.54(15)
C4 C5 C6 C7 149.19(14)
C15 C1 C6 C20 -42.29(17)
C10 C1 C6 C20 -171.71(13)
C2 C1 C6 C20 78.45(17)
C15 C1 C6 C5 -172.89(13)
C10 C1 C6 C5 57.68(16)
C2 C1 C6 C5 -52.15(17)
C15 C1 C6 C7 77.92(17)
C10 C1 C6 C7 -51.50(18)
C2 C1 C6 C7 -161.34(14)
C20 C6 C7 C8 -168.47(13)
C5 C6 C7 C8 -45.15(15)
C1 C6 C7 C8 70.15(16)
C20 C6 C7 C14 68.55(18)
C5 C6 C7 C14 -168.13(14)
C1 C6 C7 C14 -52.8(2)
C20 C6 C7 C13 -53.79(18)
C5 C6 C7 C13 69.54(16)
C1 C6 C7 C13 -175.17(13)
C32 N2 C8 C7 175.40(14)
C5 N2 C8 C7 -37.33(16)
C32 N2 C8 C9 -64.89(19)
C5 N2 C8 C9 82.37(16)
C14 C7 C8 N2 177.54(12)
C13 C7 C8 N2 -66.24(16)
C6 C7 C8 N2 50.58(15)
C14 C7 C8 C9 54.16(18)
C13 C7 C8 C9 170.38(13)
C6 C7 C8 C9 -72.81(16)
N2 C8 C9 C10 -54.98(19)
C7 C8 C9 C10 58.94(18)
C25 N1 C10 C9 100.48(15)
C3 N1 C10 C9 -130.06(13)
C25 N1 C10 C1 -133.70(13)
C3 N1 C10 C1 -4.23(17)
C8 C9 C10 N1 83.34(16)
C8 C9 C10 C1 -35.8(2)
C15 C1 C10 N1 146.20(13)
C6 C1 C10 N1 -87.16(15)
C2 C1 C10 N1 30.83(16)
C15 C1 C10 C9 -94.19(17)
C6 C1 C10 C9 32.46(19)
C2 C1 C10 C9 150.44(13)
C19 N3 C15 C1 93.67(17)
C16 N3 C15 C1 -147.19(14)
C10 C1 C15 N3 -27.8(2)
C6 C1 C15 N3 -154.13(14)
C2 C1 C15 N3 82.67(17)
C19 N3 C16 C17 -56.30(17)
C15 N3 C16 C17 -178.33(13)
C18 O1 C17 C16 -57.34(17)
N3 C16 C17 O1 58.02(19)
C17 O1 C18 C19 58.19(17)
C16 N3 C19 C18 56.73(17)
C15 N3 C19 C18 176.52(13)
O1 C18 C19 N3 -59.75(19)
C24 N4 C20 C6 95.87(17)
C21 N4 C20 C6 -142.95(15)
C5 C6 C20 N4 -30.6(2)
C1 C6 C20 N4 -156.55(14)
C7 C6 C20 N4 80.87(18)
C24 N4 C21 C22 -59.81(17)
C20 N4 C21 C22 175.80(14)
C23 O2 C22 C21 -57.95(18)
N4 C21 C22 O2 60.23(18)
C22 O2 C23 C24 57.43(18)
C21 N4 C24 C23 59.11(17)
C20 N4 C24 C23 -178.28(14)
O2 C23 C24 N4 -59.17(19)
C3 N1 C25 C26 78.39(17)
C10 N1 C25 C26 -156.75(13)
N1 C25 C26 C27 -107.69(18)
N1 C25 C26 C31 73.02(19)
C31 C26 C27 C28 -1.4(3)
C25 C26 C27 C28 179.26(16)
C26 C27 C28 C29 1.0(3)
C27 C28 C29 C30 0.1(3)
C28 C29 C30 C31 -0.9(3)
C29 C30 C31 C26 0.4(3)
C27 C26 C31 C30 0.7(3)
C25 C26 C31 C30 -179.97(16)
C8 N2 C32 C33 -149.64(14)
C5 N2 C32 C33 67.2(2)
N2 C32 C33 C34 -154.06(15)
N2 C32 C33 C38 28.3(2)
C38 C33 C34 C35 0.9(2)
C32 C33 C34 C35 -176.80(15)
C33 C34 C35 C36 -0.7(2)
C34 C35 C36 C37 0.3(2)
C35 C36 C37 C38 -0.1(3)
C34 C33 C38 C37 -0.7(2)
C32 C33 C38 C37 176.97(15)
C36 C37 C38 C33 0.3(3)
